data_4125205
loop_
_publ_author_name
'MacLeod, K. Cory'
'Menges, Fabian S.'
'McWilliams, Sean F.'
'Craig, Stephanie M.'
'Mercado, Brandon Q.'
'Johnson, Mark A.'
'Holland, Patrick L.'

_publ_section_title
;
 Alkali-Controlled C-H Cleavage or N-C Bond Formation by N2-Derived Iron
 Nitrides and Imides.
;
_journal_issue 35
_journal_name_full 'Journal of the American Chemical Society'
_journal_page_first 11185
_journal_page_last 11191
_journal_paper_doi 10.1021/jacs.6b04984
_journal_volume 138
_journal_year 2016
_chemical_formula_moiety 'C67 H84 Fe3 N8, C4 H10 O'
_chemical_formula_sum 'C71 H94 Fe3 N8 O'
_chemical_formula_weight 1243.09
_space_group_crystal_system monoclinic
_space_group_IT_number 14
_space_group_name_Hall '-P 2ybc'
_space_group_name_H-M_alt 'P 1 21/c 1'
_symmetry_space_group_name_Hall '-P 2ybc'
_symmetry_space_group_name_H-M 'P 1 21/c 1'
_atom_sites_solution_hydrogens geom
_atom_sites_solution_primary direct
_atom_sites_solution_secondary difmap
_audit_creation_method SHELXL-2014/7
_cell_angle_alpha 90
_cell_angle_beta 101.305(3)
_cell_angle_gamma 90
_cell_formula_units_Z 4
_cell_length_a 13.6536(10)
_cell_length_b 18.9103(13)
_cell_length_c 25.4722(18)
_cell_measurement_reflns_used 2544
_cell_measurement_temperature 93(2)
_cell_measurement_theta_max 27.9
_cell_measurement_theta_min 1.6
_cell_volume 6449.2(8)
_computing_cell_refinement 'CrystalClear-SM Expert 2.0 r15 (Rigaku, 2011)'
_computing_data_collection 'CrystalClear-SM Expert 2.0 r15 (Rigaku, 2011)'
_computing_data_reduction 'CrystalClear-SM Expert 2.0 r15 (Rigaku, 2011)'
_computing_molecular_graphics
; 
Dolomanov, O.V., Bourhis, L.J., Gildea, R.J, Howard, J.A.K. & Puschmann, H.
(2009), J. Appl. Cryst. 42, 339-341.
;
_computing_publication_material 'SHELXL-2013/2 (Sheldrick, 2014)'
_computing_structure_refinement 'SHELXL-2014/7 (Sheldrick, 2014)'
_computing_structure_solution 'SHELXT-2014/5 (Sheldrick, 2014)'
_diffrn_ambient_temperature 93(2)
_diffrn_detector_area_resol_mean 6.8
_diffrn_measured_fraction_theta_full 0.999
_diffrn_measured_fraction_theta_max 0.999
_diffrn_measurement_device_type 'Rigaku Mercury275R CCD'
_diffrn_measurement_method \w
_diffrn_radiation_type MoK\a
_diffrn_radiation_wavelength 0.71073
_diffrn_reflns_av_R_equivalents 0.0758
_diffrn_reflns_av_unetI/netI 0.0444
_diffrn_reflns_Laue_measured_fraction_full 0.999
_diffrn_reflns_Laue_measured_fraction_max 0.999
_diffrn_reflns_limit_h_max 16
_diffrn_reflns_limit_h_min -16
_diffrn_reflns_limit_k_max 22
_diffrn_reflns_limit_k_min -22
_diffrn_reflns_limit_l_max 30
_diffrn_reflns_limit_l_min -30
_diffrn_reflns_number 71790
_diffrn_reflns_point_group_measured_fraction_full 0.999
_diffrn_reflns_point_group_measured_fraction_max 0.999
_diffrn_reflns_theta_full 25.027
_diffrn_reflns_theta_max 25.027
_diffrn_reflns_theta_min 1.954
_diffrn_source 'Sealed Tube'
_exptl_absorpt_coefficient_mu 0.715
_exptl_absorpt_correction_T_max 1.000
_exptl_absorpt_correction_T_min 0.849
_exptl_absorpt_correction_type multi-scan
_exptl_absorpt_process_details 'Jacobson, R. (1998) Private Communication'
_exptl_crystal_colour Red
_exptl_crystal_density_diffrn 1.280
_exptl_crystal_density_method 'not measured'
_exptl_crystal_description Block
_exptl_crystal_F_000 2648
_exptl_crystal_size_max 0.220
_exptl_crystal_size_mid 0.200
_exptl_crystal_size_min 0.150
_refine_diff_density_max 0.357
_refine_diff_density_min -0.356
_refine_diff_density_rms 0.059
_refine_ls_extinction_method none
_refine_ls_goodness_of_fit_ref 1.089
_refine_ls_hydrogen_treatment constr
_refine_ls_matrix_type full
_refine_ls_number_parameters 772
_refine_ls_number_reflns 11392
_refine_ls_number_restraints 0
_refine_ls_restrained_S_all 1.089
_refine_ls_R_factor_all 0.0833
_refine_ls_R_factor_gt 0.0466
_refine_ls_shift/su_max 0.001
_refine_ls_shift/su_mean 0.000
_refine_ls_structure_factor_coef Fsqd
_refine_ls_weighting_details 'w=1/[\s^2^(Fo^2^)+(0.0400P)^2^+6.7697P] where P=(Fo^2^+2Fc^2^)/3'
_refine_ls_weighting_scheme calc
_refine_ls_wR_factor_gt 0.1016
_refine_ls_wR_factor_ref 0.1228
_reflns_Friedel_coverage 0.000
_reflns_number_gt 7842
_reflns_number_total 11392
_reflns_threshold_expression 'I > 2\s(I)'
_cod_data_source_file ja6b04984_si_002.cif
_cod_data_source_block 4
_cod_depositor_comments 'Adding full bibliography for 4125204--4125208.cif.'
_cod_database_code 4125205
_shelx_shelxl_version_number 2014/7
_shelx_space_group_comment
; 
The symmetry employed for this shelxl refinement is uniquely defined 
by the following loop, which should always be used as a source of 
symmetry information in preference to the above space-group names. 
They are only intended as comments. 
;
_shelx_estimated_absorpt_t_min 0.858
_shelx_estimated_absorpt_t_max 0.900

loop_
_space_group_symop_operation_xyz
'x, y, z'
'-x, y+1/2, -z+1/2'
'-x, -y, -z'
'x, -y-1/2, z-1/2'

loop_
_atom_site_label
_atom_site_type_symbol
_atom_site_fract_x
_atom_site_fract_y
_atom_site_fract_z
_atom_site_U_iso_or_equiv
_atom_site_adp_type
_atom_site_occupancy
_atom_site_site_symmetry_order
_atom_site_calc_flag
_atom_site_refinement_flags_posn
_atom_site_refinement_flags_adp
Fe1 Fe 0.75455(4) 0.67066(3) 0.63364(2) 0.04554(15) Uani 1 1 d . .
Fe2 Fe 0.80102(3) 0.61600(2) 0.76690(2) 0.03312(13) Uani 1 1 d . .
Fe3 Fe 0.62822(3) 0.58751(3) 0.71893(2) 0.03694(13) Uani 1 1 d . .
N1 N 0.7364(2) 0.62922(15) 0.69601(11) 0.0390(7) Uani 1 1 d . .
N2 N 0.6926(2) 0.57560(16) 0.78837(11) 0.0425(7) Uani 1 1 d . .
C1 C 0.6661(3) 0.5456(2) 0.83558(15) 0.0563(10) Uani 1 1 d . .
H1A H 0.7065 0.5032 0.8462 0.084 Uiso 1 1 calc R U
H1B H 0.5951 0.5328 0.8280 0.084 Uiso 1 1 calc R U
H1C H 0.6785 0.5803 0.8647 0.084 Uiso 1 1 calc R U
N11 N 0.6879(2) 0.74726(17) 0.58584(12) 0.0480(8) Uani 1 1 d . .
N21 N 0.8655(2) 0.66970(18) 0.59285(11) 0.0484(8) Uani 1 1 d . .
C11 C 0.6789(4) 0.8546(2) 0.5324(2) 0.0747(13) Uani 1 1 d . .
H11A H 0.6074 0.8436 0.5251 0.112 Uiso 1 1 calc R U
H11B H 0.7011 0.8626 0.4986 0.112 Uiso 1 1 calc R U
H11C H 0.6909 0.8974 0.5545 0.112 Uiso 1 1 calc R U
C21 C 0.7363(3) 0.7937(2) 0.56173(15) 0.0539(10) Uani 1 1 d . .
C31 C 0.8384(3) 0.7887(2) 0.55972(16) 0.0567(10) Uani 1 1 d . .
C41 C 0.8943(3) 0.7271(2) 0.56945(15) 0.0542(10) Uani 1 1 d . .
C51 C 0.9935(3) 0.7239(3) 0.55148(19) 0.0732(13) Uani 1 1 d . .
H51A H 1.0423 0.7535 0.5750 0.110 Uiso 1 1 calc R U
H51B H 0.9852 0.7411 0.5146 0.110 Uiso 1 1 calc R U
H51C H 1.0174 0.6749 0.5532 0.110 Uiso 1 1 calc R U
C61 C 0.8886(4) 0.8533(3) 0.5411(2) 0.0836(15) Uani 1 1 d . .
H61A H 0.9597 0.8533 0.5577 0.125 Uiso 1 1 calc R U
H61B H 0.8571 0.8963 0.5515 0.125 Uiso 1 1 calc R U
H61C H 0.8813 0.8520 0.5021 0.125 Uiso 1 1 calc R U
C12 C 0.5819(3) 0.7544(2) 0.58038(15) 0.0481(9) Uani 1 1 d . .
C22 C 0.5446(3) 0.7948(2) 0.61756(16) 0.0568(10) Uani 1 1 d . .
C32 C 0.4419(4) 0.7994(3) 0.61221(19) 0.0704(13) Uani 1 1 d . .
H32 H 0.4147 0.8262 0.6374 0.085 Uiso 1 1 calc R U
C42 C 0.3795(4) 0.7665(3) 0.5719(2) 0.0777(14) Uani 1 1 d . .
H42 H 0.3092 0.7699 0.5693 0.093 Uiso 1 1 calc R U
C52 C 0.4174(4) 0.7283(3) 0.5349(2) 0.0717(13) Uani 1 1 d . .
H52 H 0.3730 0.7061 0.5063 0.086 Uiso 1 1 calc R U
C62 C 0.5193(3) 0.7216(2) 0.53832(16) 0.0567(10) Uani 1 1 d . .
C72 C 0.6128(4) 0.8349(3) 0.65961(18) 0.0743(13) Uani 1 1 d . .
H72A H 0.6601 0.8022 0.6811 0.112 Uiso 1 1 calc R U
H72B H 0.5737 0.8590 0.6827 0.112 Uiso 1 1 calc R U
H72C H 0.6496 0.8700 0.6428 0.112 Uiso 1 1 calc R U
C82 C 0.5592(4) 0.6820(3) 0.49634(18) 0.0743(14) Uani 1 1 d . .
H82A H 0.5964 0.7145 0.4775 0.111 Uiso 1 1 calc R U
H82B H 0.5036 0.6613 0.4708 0.111 Uiso 1 1 calc R U
H82C H 0.6037 0.6443 0.5132 0.111 Uiso 1 1 calc R U
C13 C 0.9184(3) 0.6053(2) 0.59217(15) 0.0522(10) Uani 1 1 d . .
C23 C 0.9916(3) 0.5872(3) 0.63602(18) 0.0755(15) Uani 1 1 d . .
C33 C 1.0363(4) 0.5225(4) 0.6363(2) 0.104(2) Uani 1 1 d . .
H33 H 1.0864 0.5096 0.6662 0.125 Uiso 1 1 calc R U
C43 C 1.0116(5) 0.4766(3) 0.5957(3) 0.105(2) Uani 1 1 d . .
H43 H 1.0428 0.4315 0.5974 0.126 Uiso 1 1 calc R U
C53 C 0.9413(4) 0.4950(3) 0.5517(2) 0.0840(16) Uani 1 1 d . .
H53 H 0.9237 0.4625 0.5230 0.101 Uiso 1 1 calc R U
C63 C 0.8955(3) 0.5608(2) 0.54882(17) 0.0591(11) Uani 1 1 d . .
C73 C 1.0196(4) 0.6380(4) 0.68152(18) 0.102(2) Uani 1 1 d . .
H73A H 1.0381 0.6835 0.6679 0.153 Uiso 1 1 calc R U
H73B H 1.0763 0.6190 0.7073 0.153 Uiso 1 1 calc R U
H73C H 0.9626 0.6446 0.6992 0.153 Uiso 1 1 calc R U
C83 C 0.8277(3) 0.5841(3) 0.49846(17) 0.0716(13) Uani 1 1 d . .
H83A H 0.7695 0.6082 0.5073 0.107 Uiso 1 1 calc R U
H83B H 0.8055 0.5428 0.4761 0.107 Uiso 1 1 calc R U
H83C H 0.8636 0.6166 0.4789 0.107 Uiso 1 1 calc R U
N14 N 0.91816(19) 0.55252(14) 0.79807(11) 0.0366(6) Uani 1 1 d . .
N24 N 0.8860(2) 0.69838(14) 0.80192(11) 0.0370(6) Uani 1 1 d . .
C14 C 1.0908(3) 0.5126(2) 0.81969(18) 0.0598(11) Uani 1 1 d . .
H14A H 1.0609 0.4700 0.8318 0.090 Uiso 1 1 calc R U
H14B H 1.1472 0.5279 0.8474 0.090 Uiso 1 1 calc R U
H14C H 1.1145 0.5021 0.7866 0.090 Uiso 1 1 calc R U
C24 C 1.0136(2) 0.57079(19) 0.80929(13) 0.0403(8) Uani 1 1 d . .
C34 C 1.0465(2) 0.64049(19) 0.81259(14) 0.0407(8) Uani 1 1 d . .
C44 C 0.9855(3) 0.69913(19) 0.81550(14) 0.0411(8) Uani 1 1 d . .
C54 C 1.0350(3) 0.7667(2) 0.83771(19) 0.0642(12) Uani 1 1 d . .
H54A H 1.0470 0.7966 0.8082 0.096 Uiso 1 1 calc R U
H54B H 1.0987 0.7558 0.8615 0.096 Uiso 1 1 calc R U
H54C H 0.9915 0.7917 0.8579 0.096 Uiso 1 1 calc R U
C64 C 1.1571(3) 0.6548(2) 0.81529(18) 0.0580(11) Uani 1 1 d . .
H64A H 1.1652 0.6997 0.7974 0.087 Uiso 1 1 calc R U
H64B H 1.1860 0.6164 0.7974 0.087 Uiso 1 1 calc R U
H64C H 1.1915 0.6574 0.8528 0.087 Uiso 1 1 calc R U
C15 C 0.8920(2) 0.48196(18) 0.81022(15) 0.0419(8) Uani 1 1 d . .
C25 C 0.8706(3) 0.43196(19) 0.76966(15) 0.0459(9) Uani 1 1 d . .
C35 C 0.8419(3) 0.3654(2) 0.78251(19) 0.0591(11) Uani 1 1 d . .
H35 H 0.8274 0.3305 0.7552 0.071 Uiso 1 1 calc R U
C45 C 0.8339(3) 0.3484(2) 0.8333(2) 0.0666(12) Uani 1 1 d . .
H45 H 0.8132 0.3023 0.8411 0.080 Uiso 1 1 calc R U
C55 C 0.8557(3) 0.3975(2) 0.87298(19) 0.0656(12) Uani 1 1 d . .
H55 H 0.8500 0.3851 0.9084 0.079 Uiso 1 1 calc R U
C65 C 0.8860(3) 0.4648(2) 0.86266(16) 0.0527(10) Uani 1 1 d . .
C75 C 0.8819(3) 0.4504(2) 0.71462(16) 0.0586(11) Uani 1 1 d . .
H75A H 0.8405 0.4917 0.7022 0.088 Uiso 1 1 calc R U
H75B H 0.8607 0.4104 0.6907 0.088 Uiso 1 1 calc R U
H75C H 0.9521 0.4614 0.7146 0.088 Uiso 1 1 calc R U
C85 C 0.9145(4) 0.5172(2) 0.90694(16) 0.0683(12) Uani 1 1 d . .
H85A H 0.9874 0.5204 0.9167 0.102 Uiso 1 1 calc R U
H85B H 0.8878 0.5020 0.9381 0.102 Uiso 1 1 calc R U
H85C H 0.8869 0.5636 0.8950 0.102 Uiso 1 1 calc R U
C16 C 0.8366(2) 0.76352(17) 0.80839(14) 0.0395(8) Uani 1 1 d . .
C26 C 0.8296(3) 0.81551(18) 0.76928(15) 0.0441(9) Uani 1 1 d . .
C36 C 0.7823(3) 0.8782(2) 0.77715(18) 0.0543(10) Uani 1 1 d . .
H36 H 0.7755 0.9139 0.7504 0.065 Uiso 1 1 calc R U
C46 C 0.7448(3) 0.8901(2) 0.82258(18) 0.0566(11) Uani 1 1 d . .
H46 H 0.7140 0.9340 0.8275 0.068 Uiso 1 1 calc R U
C56 C 0.7520(3) 0.8387(2) 0.86042(17) 0.0539(10) Uani 1 1 d . .
H56 H 0.7256 0.8469 0.8917 0.065 Uiso 1 1 calc R U
C66 C 0.7972(3) 0.77469(19) 0.85414(15) 0.0468(9) Uani 1 1 d . .
C76 C 0.8732(3) 0.8053(2) 0.72071(17) 0.0585(11) Uani 1 1 d . .
H76A H 0.9459 0.8111 0.7301 0.088 Uiso 1 1 calc R U
H76B H 0.8452 0.8404 0.6936 0.088 Uiso 1 1 calc R U
H76C H 0.8573 0.7577 0.7064 0.088 Uiso 1 1 calc R U
C86 C 0.8056(3) 0.7184(2) 0.89645(16) 0.0636(11) Uani 1 1 d . .
H86A H 0.7686 0.6763 0.8814 0.095 Uiso 1 1 calc R U
H86B H 0.7778 0.7361 0.9266 0.095 Uiso 1 1 calc R U
H86C H 0.8761 0.7061 0.9089 0.095 Uiso 1 1 calc R U
N17 N 0.4908(2) 0.61857(15) 0.72767(12) 0.0420(7) Uani 1 1 d . .
N27 N 0.5583(2) 0.51805(16) 0.66434(11) 0.0421(7) Uani 1 1 d . .
C17 C 0.3235(3) 0.6652(2) 0.69638(19) 0.0668(12) Uani 1 1 d . .
H17A H 0.3376 0.6857 0.7324 0.100 Uiso 1 1 calc R U
H17B H 0.2629 0.6362 0.6921 0.100 Uiso 1 1 calc R U
H17C H 0.3135 0.7032 0.6697 0.100 Uiso 1 1 calc R U
C27 C 0.4102(3) 0.6198(2) 0.68860(16) 0.0488(9) Uani 1 1 d . .
C37 C 0.4005(3) 0.5798(2) 0.64271(15) 0.0478(9) Uani 1 1 d . .
C47 C 0.4668(3) 0.52507(19) 0.63543(14) 0.0443(9) Uani 1 1 d . .
C57 C 0.4279(3) 0.4694(2) 0.59444(17) 0.0602(11) Uani 1 1 d . .
H57A H 0.4475 0.4811 0.5605 0.090 Uiso 1 1 calc R U
H57B H 0.3548 0.4674 0.5891 0.090 Uiso 1 1 calc R U
H57C H 0.4558 0.4233 0.6070 0.090 Uiso 1 1 calc R U
C67 C 0.3077(3) 0.5887(2) 0.59909(19) 0.0701(13) Uani 1 1 d . .
H67A H 0.3242 0.5783 0.5642 0.105 Uiso 1 1 calc R U
H67B H 0.2835 0.6375 0.5993 0.105 Uiso 1 1 calc R U
H67C H 0.2556 0.5562 0.6057 0.105 Uiso 1 1 calc R U
C18 C 0.4799(3) 0.63918(19) 0.77969(16) 0.0456(9) Uani 1 1 d . .
C28 C 0.5240(3) 0.7016(2) 0.80142(17) 0.0513(10) Uani 1 1 d . .
C38 C 0.5195(3) 0.7187(2) 0.85331(19) 0.0650(12) Uani 1 1 d . .
H38 H 0.5505 0.7609 0.8687 0.078 Uiso 1 1 calc R U
C48 C 0.4711(3) 0.6760(3) 0.88313(19) 0.0716(13) Uani 1 1 d . .
H48 H 0.4690 0.6882 0.9191 0.086 Uiso 1 1 calc R U
C58 C 0.4254(3) 0.6153(3) 0.86105(19) 0.0645(12) Uani 1 1 d . .
H58 H 0.3905 0.5863 0.8817 0.077 Uiso 1 1 calc R U
C68 C 0.4294(3) 0.5958(2) 0.80943(17) 0.0509(10) Uani 1 1 d . .
C78 C 0.5720(3) 0.7491(2) 0.76748(18) 0.0615(11) Uani 1 1 d . .
H78A H 0.6314 0.7259 0.7592 0.092 Uiso 1 1 calc R U
H78B H 0.5915 0.7933 0.7867 0.092 Uiso 1 1 calc R U
H78C H 0.5247 0.7592 0.7341 0.092 Uiso 1 1 calc R U
C88 C 0.3820(3) 0.5287(2) 0.7866(2) 0.0701(13) Uani 1 1 d . .
H88A H 0.3217 0.5395 0.7600 0.105 Uiso 1 1 calc R U
H88B H 0.3641 0.5000 0.8154 0.105 Uiso 1 1 calc R U
H88C H 0.4290 0.5024 0.7695 0.105 Uiso 1 1 calc R U
C19 C 0.6130(3) 0.4583(2) 0.65194(15) 0.0478(9) Uani 1 1 d . .
C29 C 0.6562(3) 0.4597(3) 0.60640(16) 0.0599(11) Uani 1 1 d . .
C39 C 0.7013(3) 0.3980(3) 0.5934(2) 0.0764(15) Uani 1 1 d . .
H39 H 0.7323 0.3978 0.5632 0.092 Uiso 1 1 calc R U
C49 C 0.7021(4) 0.3383(3) 0.6227(3) 0.0863(17) Uani 1 1 d . .
H49 H 0.7289 0.2959 0.6113 0.104 Uiso 1 1 calc R U
C59 C 0.6647(3) 0.3388(2) 0.6683(2) 0.0724(14) Uani 1 1 d . .
H59 H 0.6690 0.2973 0.6897 0.087 Uiso 1 1 calc R U
C69 C 0.6205(3) 0.3987(2) 0.68406(17) 0.0562(10) Uani 1 1 d . .
C79 C 0.6514(3) 0.5237(3) 0.57287(17) 0.0747(14) Uani 1 1 d . .
H79A H 0.5903 0.5501 0.5746 0.112 Uiso 1 1 calc R U
H79B H 0.6509 0.5100 0.5357 0.112 Uiso 1 1 calc R U
H79C H 0.7097 0.5535 0.5860 0.112 Uiso 1 1 calc R U
C89 C 0.5800(3) 0.3996(2) 0.73423(19) 0.0690(12) Uani 1 1 d . .
H89A H 0.6128 0.4371 0.7579 0.104 Uiso 1 1 calc R U
H89B H 0.5926 0.3538 0.7523 0.104 Uiso 1 1 calc R U
H89C H 0.5079 0.4084 0.7255 0.104 Uiso 1 1 calc R U
O10 O 0.2672(5) 0.9189(4) 0.5076(2) 0.161(2) Uani 1 1 d . .
C20 C 0.3611(9) 0.9418(4) 0.5027(4) 0.176(5) Uani 1 1 d . .
H20A H 0.3554 0.9749 0.4722 0.212 Uiso 1 1 calc R U
H20B H 0.4020 0.9010 0.4958 0.212 Uiso 1 1 calc R U
C30 C 0.4088(7) 0.9769(4) 0.5514(3) 0.161(4) Uani 1 1 d . .
H30A H 0.4719 0.9978 0.5464 0.241 Uiso 1 1 calc R U
H30B H 0.4219 0.9425 0.5807 0.241 Uiso 1 1 calc R U
H30C H 0.3648 1.0142 0.5602 0.241 Uiso 1 1 calc R U
C40 C 0.2172(9) 0.8894(7) 0.4622(3) 0.212(6) Uani 1 1 d . .
H40A H 0.2628 0.8573 0.4478 0.254 Uiso 1 1 calc R U
H40B H 0.1963 0.9271 0.4354 0.254 Uiso 1 1 calc R U
C50 C 0.1330(7) 0.8514(7) 0.4689(3) 0.189(5) Uani 1 1 d . .
H50A H 0.0858 0.8484 0.4346 0.283 Uiso 1 1 calc R U
H50B H 0.1011 0.8753 0.4952 0.283 Uiso 1 1 calc R U
H50C H 0.1529 0.8036 0.4816 0.283 Uiso 1 1 calc R U

loop_
_atom_site_aniso_label
_atom_site_aniso_U_11
_atom_site_aniso_U_22
_atom_site_aniso_U_33
_atom_site_aniso_U_23
_atom_site_aniso_U_13
_atom_site_aniso_U_12
Fe1 0.0429(3) 0.0588(3) 0.0360(3) 0.0043(2) 0.0105(2) 0.0059(3)
Fe2 0.0284(2) 0.0340(3) 0.0364(3) -0.0006(2) 0.00484(19) -0.0006(2)
Fe3 0.0289(2) 0.0379(3) 0.0428(3) -0.0002(2) 0.0041(2) -0.0024(2)
N1 0.0308(15) 0.0499(18) 0.0365(15) -0.0038(13) 0.0071(12) -0.0022(13)
N2 0.0330(15) 0.0524(18) 0.0413(17) 0.0074(14) 0.0052(13) -0.0049(13)
C1 0.047(2) 0.071(3) 0.052(2) 0.014(2) 0.0150(19) -0.001(2)
N11 0.0500(19) 0.056(2) 0.0369(17) 0.0048(15) 0.0056(14) 0.0044(16)
N21 0.0408(17) 0.068(2) 0.0376(17) 0.0032(16) 0.0099(14) 0.0050(16)
C11 0.086(3) 0.060(3) 0.081(3) 0.021(2) 0.024(3) 0.007(3)
C21 0.063(3) 0.056(2) 0.042(2) 0.0006(19) 0.0098(19) 0.001(2)
C31 0.062(3) 0.060(3) 0.049(2) 0.003(2) 0.013(2) -0.009(2)
C41 0.050(2) 0.073(3) 0.041(2) 0.001(2) 0.0117(18) -0.008(2)
C51 0.060(3) 0.092(4) 0.074(3) 0.008(3) 0.027(2) -0.010(3)
C61 0.087(4) 0.075(3) 0.091(4) 0.004(3) 0.024(3) -0.024(3)
C12 0.050(2) 0.047(2) 0.047(2) 0.0089(18) 0.0072(18) 0.0080(18)
C22 0.061(3) 0.059(3) 0.050(2) 0.003(2) 0.010(2) 0.009(2)
C32 0.065(3) 0.081(3) 0.068(3) 0.004(3) 0.019(2) 0.016(3)
C42 0.049(3) 0.097(4) 0.086(4) 0.010(3) 0.010(3) 0.013(3)
C52 0.061(3) 0.074(3) 0.071(3) 0.007(3) -0.008(2) 0.004(2)
C62 0.061(3) 0.054(2) 0.050(2) 0.003(2) -0.002(2) 0.009(2)
C72 0.076(3) 0.089(3) 0.059(3) -0.018(3) 0.016(2) 0.003(3)
C82 0.084(3) 0.072(3) 0.057(3) -0.010(2) -0.009(2) 0.015(3)
C13 0.044(2) 0.076(3) 0.042(2) 0.013(2) 0.0218(17) 0.012(2)
C23 0.049(3) 0.131(4) 0.053(3) 0.027(3) 0.028(2) 0.032(3)
C33 0.079(4) 0.168(6) 0.079(4) 0.061(4) 0.050(3) 0.069(4)
C43 0.115(5) 0.099(5) 0.126(5) 0.053(4) 0.083(5) 0.059(4)
C53 0.094(4) 0.068(3) 0.110(4) 0.011(3) 0.070(4) 0.014(3)
C63 0.055(2) 0.071(3) 0.060(3) 0.005(2) 0.033(2) 0.005(2)
C73 0.053(3) 0.203(7) 0.047(3) 0.001(4) 0.002(2) 0.027(4)
C83 0.065(3) 0.094(4) 0.058(3) -0.012(3) 0.017(2) -0.009(3)
N14 0.0311(15) 0.0345(15) 0.0424(16) -0.0026(13) 0.0027(12) 0.0021(12)
N24 0.0336(15) 0.0334(15) 0.0426(16) -0.0021(12) 0.0039(12) -0.0034(12)
C14 0.041(2) 0.054(2) 0.081(3) -0.007(2) 0.004(2) 0.0098(19)
C24 0.0339(19) 0.047(2) 0.0389(19) -0.0025(16) 0.0033(15) 0.0051(16)
C34 0.0304(18) 0.050(2) 0.040(2) -0.0030(16) 0.0025(15) -0.0054(16)
C44 0.039(2) 0.042(2) 0.040(2) -0.0004(16) 0.0023(16) -0.0043(16)
C54 0.044(2) 0.050(2) 0.092(3) -0.009(2) -0.004(2) -0.0100(19)
C64 0.034(2) 0.065(3) 0.074(3) -0.002(2) 0.0067(19) -0.0023(19)
C15 0.0325(18) 0.038(2) 0.053(2) 0.0041(17) 0.0040(16) 0.0054(15)
C25 0.037(2) 0.042(2) 0.057(2) -0.0045(18) 0.0041(17) 0.0026(16)
C35 0.054(2) 0.039(2) 0.080(3) -0.005(2) 0.004(2) -0.0013(19)
C45 0.062(3) 0.044(2) 0.088(4) 0.017(2) 0.002(2) -0.005(2)
C55 0.070(3) 0.057(3) 0.069(3) 0.023(2) 0.011(2) 0.006(2)
C65 0.053(2) 0.046(2) 0.056(2) 0.0075(19) 0.0039(19) 0.0079(19)
C75 0.061(3) 0.053(2) 0.062(3) -0.015(2) 0.013(2) -0.001(2)
C85 0.090(3) 0.064(3) 0.050(3) 0.003(2) 0.011(2) 0.004(3)
C16 0.0326(18) 0.0331(18) 0.050(2) -0.0055(16) 0.0011(16) -0.0046(15)
C26 0.039(2) 0.038(2) 0.054(2) -0.0009(17) 0.0060(17) -0.0061(16)
C36 0.053(2) 0.034(2) 0.073(3) 0.0040(19) 0.004(2) -0.0044(18)
C46 0.056(3) 0.037(2) 0.072(3) -0.010(2) 0.003(2) 0.0015(19)
C56 0.051(2) 0.051(2) 0.057(2) -0.019(2) 0.0050(19) 0.0050(19)
C66 0.047(2) 0.042(2) 0.048(2) -0.0066(17) 0.0007(17) 0.0010(17)
C76 0.057(3) 0.053(2) 0.067(3) 0.008(2) 0.015(2) -0.004(2)
C86 0.076(3) 0.066(3) 0.049(2) 0.003(2) 0.012(2) 0.008(2)
N17 0.0295(15) 0.0402(16) 0.0558(19) -0.0068(14) 0.0071(14) 0.0007(13)
N27 0.0335(16) 0.0485(18) 0.0437(17) -0.0034(14) 0.0060(13) -0.0041(13)
C17 0.040(2) 0.064(3) 0.092(3) -0.008(2) 0.002(2) 0.014(2)
C27 0.0332(19) 0.042(2) 0.070(3) -0.0001(19) 0.0065(18) 0.0001(16)
C37 0.0355(19) 0.050(2) 0.053(2) -0.0001(19) -0.0031(17) -0.0009(17)
C47 0.039(2) 0.049(2) 0.044(2) -0.0006(17) 0.0072(16) -0.0086(17)
C57 0.048(2) 0.069(3) 0.061(3) -0.020(2) 0.004(2) -0.010(2)
C67 0.053(3) 0.069(3) 0.079(3) -0.004(2) -0.012(2) 0.003(2)
C18 0.0303(18) 0.044(2) 0.061(2) -0.0082(18) 0.0075(17) 0.0052(16)
C28 0.038(2) 0.048(2) 0.066(3) -0.011(2) 0.0046(19) 0.0096(17)
C38 0.056(3) 0.060(3) 0.075(3) -0.019(2) 0.003(2) 0.007(2)
C48 0.062(3) 0.093(4) 0.059(3) -0.018(3) 0.008(2) 0.014(3)
C58 0.053(3) 0.072(3) 0.074(3) 0.001(3) 0.024(2) 0.009(2)
C68 0.036(2) 0.053(2) 0.066(3) -0.005(2) 0.0157(18) 0.0051(18)
C78 0.053(2) 0.043(2) 0.086(3) -0.006(2) 0.006(2) -0.0018(19)
C88 0.064(3) 0.056(3) 0.097(4) -0.006(2) 0.033(3) -0.013(2)
C19 0.0307(19) 0.057(2) 0.054(2) -0.0100(19) 0.0032(17) -0.0027(17)
C29 0.041(2) 0.088(3) 0.052(2) -0.017(2) 0.0106(19) -0.005(2)
C39 0.048(3) 0.112(4) 0.070(3) -0.038(3) 0.013(2) 0.005(3)
C49 0.054(3) 0.092(4) 0.103(4) -0.046(4) -0.008(3) 0.016(3)
C59 0.060(3) 0.054(3) 0.092(4) -0.015(3) -0.013(3) 0.008(2)
C69 0.042(2) 0.056(3) 0.066(3) -0.006(2) 0.0002(19) -0.0010(19)
C79 0.064(3) 0.111(4) 0.053(3) -0.006(3) 0.021(2) -0.018(3)
C89 0.071(3) 0.058(3) 0.079(3) 0.011(2) 0.018(3) -0.008(2)
O10 0.160(5) 0.224(7) 0.112(4) 0.038(4) 0.054(4) 0.042(5)
C20 0.290(13) 0.111(6) 0.169(9) -0.028(6) 0.146(9) -0.049(7)
C30 0.248(11) 0.112(6) 0.141(7) -0.018(5) 0.082(7) -0.012(7)
C40 0.189(11) 0.382(18) 0.055(5) 0.028(7) 0.001(6) -0.008(11)
C50 0.113(6) 0.358(16) 0.099(6) 0.016(7) 0.029(5) -0.018(8)

loop_
_atom_type_symbol
_atom_type_description
_atom_type_scat_dispersion_real
_atom_type_scat_dispersion_imag
_atom_type_scat_source
C C 0.0033 0.0016 'International Tables Vol C Tables 4.2.6.8 and 6.1.1.4'
H H 0.0000 0.0000 'International Tables Vol C Tables 4.2.6.8 and 6.1.1.4'
Fe Fe 0.3463 0.8444 'International Tables Vol C Tables 4.2.6.8 and 6.1.1.4'
N N 0.0061 0.0033 'International Tables Vol C Tables 4.2.6.8 and 6.1.1.4'
O O 0.0106 0.0060 'International Tables Vol C Tables 4.2.6.8 and 6.1.1.4'

loop_
_geom_angle_atom_site_label_1
_geom_angle_atom_site_label_2
_geom_angle_atom_site_label_3
_geom_angle
N1 Fe1 N11 135.87(13)
N1 Fe1 N21 133.82(13)
N11 Fe1 N21 89.47(13)
N2 Fe2 N1 95.06(12)
N2 Fe2 N14 104.81(12)
N1 Fe2 N14 130.10(12)
N2 Fe2 N24 127.47(12)
N1 Fe2 N24 116.21(12)
N14 Fe2 N24 86.75(11)
N2 Fe2 Fe3 46.97(9)
N1 Fe2 Fe3 48.09(8)
N14 Fe2 Fe3 131.32(8)
N24 Fe2 Fe3 141.41(8)
N2 Fe3 N1 95.42(12)
N2 Fe3 N27 131.39(13)
N1 Fe3 N27 110.90(12)
N2 Fe3 N17 102.14(13)
N1 Fe3 N17 136.13(12)
N27 Fe3 N17 86.63(12)
N2 Fe3 Fe2 47.40(9)
N1 Fe3 Fe2 48.02(8)
N27 Fe3 Fe2 138.98(8)
N17 Fe3 Fe2 133.89(9)
Fe1 N1 Fe2 141.15(16)
Fe1 N1 Fe3 134.60(15)
Fe2 N1 Fe3 83.89(11)
C1 N2 Fe3 134.8(2)
C1 N2 Fe2 139.5(2)
Fe3 N2 Fe2 85.63(12)
N2 C1 H1A 109.5
N2 C1 H1B 109.5
H1A C1 H1B 109.5
N2 C1 H1C 109.5
H1A C1 H1C 109.5
H1B C1 H1C 109.5
C21 N11 C12 118.7(3)
C21 N11 Fe1 123.9(3)
C12 N11 Fe1 117.3(2)
C41 N21 C13 119.9(3)
C41 N21 Fe1 123.0(3)
C13 N21 Fe1 117.0(2)
C21 C11 H11A 109.5
C21 C11 H11B 109.5
H11A C11 H11B 109.5
C21 C11 H11C 109.5
H11A C11 H11C 109.5
H11B C11 H11C 109.5
N11 C21 C31 124.1(4)
N11 C21 C11 118.7(4)
C31 C21 C11 117.2(4)
C41 C31 C21 124.4(4)
C41 C31 C61 117.7(4)
C21 C31 C61 117.7(4)
N21 C41 C31 124.2(4)
N21 C41 C51 117.5(4)
C31 C41 C51 118.3(4)
C41 C51 H51A 109.5
C41 C51 H51B 109.5
H51A C51 H51B 109.5
C41 C51 H51C 109.5
H51A C51 H51C 109.5
H51B C51 H51C 109.5
C31 C61 H61A 109.5
C31 C61 H61B 109.5
H61A C61 H61B 109.5
C31 C61 H61C 109.5
H61A C61 H61C 109.5
H61B C61 H61C 109.5
C62 C12 C22 121.5(4)
C62 C12 N11 119.5(3)
C22 C12 N11 118.9(4)
C32 C22 C12 117.8(4)
C32 C22 C72 121.3(4)
C12 C22 C72 120.8(4)
C42 C32 C22 121.5(4)
C42 C32 H32 119.3
C22 C32 H32 119.3
C32 C42 C52 120.0(5)
C32 C42 H42 120.0
C52 C42 H42 120.0
C42 C52 C62 121.2(5)
C42 C52 H52 119.4
C62 C52 H52 119.4
C12 C62 C52 118.0(4)
C12 C62 C82 121.6(4)
C52 C62 C82 120.3(4)
C22 C72 H72A 109.5
C22 C72 H72B 109.5
H72A C72 H72B 109.5
C22 C72 H72C 109.5
H72A C72 H72C 109.5
H72B C72 H72C 109.5
C62 C82 H82A 109.5
C62 C82 H82B 109.5
H82A C82 H82B 109.5
C62 C82 H82C 109.5
H82A C82 H82C 109.5
H82B C82 H82C 109.5
C63 C13 C23 120.7(4)
C63 C13 N21 119.9(4)
C23 C13 N21 119.3(4)
C33 C23 C13 118.3(5)
C33 C23 C73 121.6(5)
C13 C23 C73 120.0(5)
C43 C33 C23 122.0(5)
C43 C33 H33 119.0
C23 C33 H33 119.0
C33 C43 C53 119.8(5)
C33 C43 H43 120.1
C53 C43 H43 120.1
C43 C53 C63 120.5(6)
C43 C53 H53 119.7
C63 C53 H53 119.7
C13 C63 C53 118.5(5)
C13 C63 C83 121.0(4)
C53 C63 C83 120.5(5)
C23 C73 H73A 109.5
C23 C73 H73B 109.5
H73A C73 H73B 109.5
C23 C73 H73C 109.5
H73A C73 H73C 109.5
H73B C73 H73C 109.5
C63 C83 H83A 109.5
C63 C83 H83B 109.5
H83A C83 H83B 109.5
C63 C83 H83C 109.5
H83A C83 H83C 109.5
H83B C83 H83C 109.5
C24 N14 C15 118.3(3)
C24 N14 Fe2 126.6(2)
C15 N14 Fe2 115.1(2)
C44 N24 C16 116.2(3)
C44 N24 Fe2 125.8(2)
C16 N24 Fe2 117.8(2)
C24 C14 H14A 109.5
C24 C14 H14B 109.5
H14A C14 H14B 109.5
C24 C14 H14C 109.5
H14A C14 H14C 109.5
H14B C14 H14C 109.5
N14 C24 C34 123.6(3)
N14 C24 C14 118.1(3)
C34 C24 C14 118.2(3)
C24 C34 C44 124.5(3)
C24 C34 C64 118.5(3)
C44 C34 C64 117.0(3)
N24 C44 C34 124.4(3)
N24 C44 C54 117.8(3)
C34 C44 C54 117.7(3)
C44 C54 H54A 109.5
C44 C54 H54B 109.5
H54A C54 H54B 109.5
C44 C54 H54C 109.5
H54A C54 H54C 109.5
H54B C54 H54C 109.5
C34 C64 H64A 109.5
C34 C64 H64B 109.5
H64A C64 H64B 109.5
C34 C64 H64C 109.5
H64A C64 H64C 109.5
H64B C64 H64C 109.5
C25 C15 C65 120.8(3)
C25 C15 N14 119.9(3)
C65 C15 N14 119.3(3)
C35 C25 C15 118.3(4)
C35 C25 C75 121.8(4)
C15 C25 C75 119.9(3)
C45 C35 C25 121.5(4)
C45 C35 H35 119.3
C25 C35 H35 119.3
C35 C45 C55 120.0(4)
C35 C45 H45 120.0
C55 C45 H45 120.0
C45 C55 C65 121.1(4)
C45 C55 H55 119.4
C65 C55 H55 119.4
C55 C65 C15 118.3(4)
C55 C65 C85 120.8(4)
C15 C65 C85 120.9(4)
C25 C75 H75A 109.5
C25 C75 H75B 109.5
H75A C75 H75B 109.5
C25 C75 H75C 109.5
H75A C75 H75C 109.5
H75B C75 H75C 109.5
C65 C85 H85A 109.5
C65 C85 H85B 109.5
H85A C85 H85B 109.5
C65 C85 H85C 109.5
H85A C85 H85C 109.5
H85B C85 H85C 109.5
C26 C16 C66 120.6(3)
C26 C16 N24 119.6(3)
C66 C16 N24 119.7(3)
C36 C26 C16 118.1(4)
C36 C26 C76 120.4(4)
C16 C26 C76 121.5(3)
C46 C36 C26 121.7(4)
C46 C36 H36 119.2
C26 C36 H36 119.2
C56 C46 C36 119.5(4)
C56 C46 H46 120.2
C36 C46 H46 120.2
C46 C56 C66 121.1(4)
C46 C56 H56 119.4
C66 C56 H56 119.4
C56 C66 C16 118.9(4)
C56 C66 C86 120.7(4)
C16 C66 C86 120.3(3)
C26 C76 H76A 109.5
C26 C76 H76B 109.5
H76A C76 H76B 109.5
C26 C76 H76C 109.5
H76A C76 H76C 109.5
H76B C76 H76C 109.5
C66 C86 H86A 109.5
C66 C86 H86B 109.5
H86A C86 H86B 109.5
C66 C86 H86C 109.5
H86A C86 H86C 109.5
H86B C86 H86C 109.5
C27 N17 C18 118.1(3)
C27 N17 Fe3 124.9(3)
C18 N17 Fe3 117.0(2)
C47 N27 C19 115.7(3)
C47 N27 Fe3 125.8(3)
C19 N27 Fe3 118.3(2)
C27 C17 H17A 109.5
C27 C17 H17B 109.5
H17A C17 H17B 109.5
C27 C17 H17C 109.5
H17A C17 H17C 109.5
H17B C17 H17C 109.5
N17 C27 C37 123.6(3)
N17 C27 C17 117.8(4)
C37 C27 C17 118.5(3)
C27 C37 C47 123.8(3)
C27 C37 C67 119.1(4)
C47 C37 C67 116.7(3)
N27 C47 C37 124.0(3)
N27 C47 C57 118.7(3)
C37 C47 C57 117.1(3)
C47 C57 H57A 109.5
C47 C57 H57B 109.5
H57A C57 H57B 109.5
C47 C57 H57C 109.5
H57A C57 H57C 109.5
H57B C57 H57C 109.5
C37 C67 H67A 109.5
C37 C67 H67B 109.5
H67A C67 H67B 109.5
C37 C67 H67C 109.5
H67A C67 H67C 109.5
H67B C67 H67C 109.5
C68 C18 C28 120.5(4)
C68 C18 N17 120.2(3)
C28 C18 N17 119.3(3)
C38 C28 C18 119.0(4)
C38 C28 C78 121.7(4)
C18 C28 C78 119.2(4)
C48 C38 C28 120.9(4)
C48 C38 H38 119.5
C28 C38 H38 119.5
C38 C48 C58 119.8(4)
C38 C48 H48 120.1
C58 C48 H48 120.1
C48 C58 C68 121.0(4)
C48 C58 H58 119.5
C68 C58 H58 119.5
C58 C68 C18 118.6(4)
C58 C68 C88 120.4(4)
C18 C68 C88 121.0(4)
C28 C78 H78A 109.5
C28 C78 H78B 109.5
H78A C78 H78B 109.5
C28 C78 H78C 109.5
H78A C78 H78C 109.5
H78B C78 H78C 109.5
C68 C88 H88A 109.5
C68 C88 H88B 109.5
H88A C88 H88B 109.5
C68 C88 H88C 109.5
H88A C88 H88C 109.5
H88B C88 H88C 109.5
C69 C19 C29 120.6(4)
C69 C19 N27 119.8(3)
C29 C19 N27 119.6(4)
C39 C29 C19 117.4(5)
C39 C29 C79 121.5(4)
C19 C29 C79 121.0(4)
C49 C39 C29 121.8(5)
C49 C39 H39 119.1
C29 C39 H39 119.1
C39 C49 C59 120.1(5)
C39 C49 H49 119.9
C59 C49 H49 119.9
C49 C59 C69 120.9(5)
C49 C59 H59 119.5
C69 C59 H59 119.5
C59 C69 C19 118.9(4)
C59 C69 C89 121.0(4)
C19 C69 C89 120.1(4)
C29 C79 H79A 109.5
C29 C79 H79B 109.5
H79A C79 H79B 109.5
C29 C79 H79C 109.5
H79A C79 H79C 109.5
H79B C79 H79C 109.5
C69 C89 H89A 109.5
C69 C89 H89B 109.5
H89A C89 H89B 109.5
C69 C89 H89C 109.5
H89A C89 H89C 109.5
H89B C89 H89C 109.5
C40 O10 C20 112.2(8)
O10 C20 C30 109.8(7)
O10 C20 H20A 109.7
C30 C20 H20A 109.7
O10 C20 H20B 109.7
C30 C20 H20B 109.7
H20A C20 H20B 108.2
C20 C30 H30A 109.5
C20 C30 H30B 109.5
H30A C30 H30B 109.5
C20 C30 H30C 109.5
H30A C30 H30C 109.5
H30B C30 H30C 109.5
O10 C40 C50 113.6(8)
O10 C40 H40A 108.8
C50 C40 H40A 108.8
O10 C40 H40B 108.8
C50 C40 H40B 108.8
H40A C40 H40B 107.7
C40 C50 H50A 109.5
C40 C50 H50B 109.5
H50A C50 H50B 109.5
C40 C50 H50C 109.5
H50A C50 H50C 109.5
H50B C50 H50C 109.5

loop_
_geom_bond_atom_site_label_1
_geom_bond_atom_site_label_2
_geom_bond_distance
Fe1 N1 1.832(3)
Fe1 N11 1.993(3)
Fe1 N21 1.998(3)
Fe2 N2 1.841(3)
Fe2 N1 1.864(3)
Fe2 N14 2.033(3)
Fe2 N24 2.041(3)
Fe2 Fe3 2.4939(7)
Fe3 N2 1.828(3)
Fe3 N1 1.866(3)
Fe3 N27 2.012(3)
Fe3 N17 2.019(3)
N2 C1 1.439(4)
C1 H1A 0.9800
C1 H1B 0.9800
C1 H1C 0.9800
N11 C21 1.321(5)
N11 C12 1.434(5)
N21 C41 1.334(5)
N21 C13 1.418(5)
C11 C21 1.506(6)
C11 H11A 0.9800
C11 H11B 0.9800
C11 H11C 0.9800
C21 C31 1.409(6)
C31 C41 1.387(6)
C31 C61 1.522(6)
C41 C51 1.514(6)
C51 H51A 0.9800
C51 H51B 0.9800
C51 H51C 0.9800
C61 H61A 0.9800
C61 H61B 0.9800
C61 H61C 0.9800
C12 C62 1.380(5)
C12 C22 1.388(5)
C22 C32 1.385(6)
C22 C72 1.483(6)
C32 C42 1.350(7)
C32 H32 0.9500
C42 C52 1.367(7)
C42 H42 0.9500
C52 C62 1.383(6)
C52 H52 0.9500
C62 C82 1.493(6)
C72 H72A 0.9800
C72 H72B 0.9800
C72 H72C 0.9800
C82 H82A 0.9800
C82 H82B 0.9800
C82 H82C 0.9800
C13 C63 1.374(6)
C13 C23 1.387(6)
C23 C33 1.368(8)
C23 C73 1.495(7)
C33 C43 1.342(9)
C33 H33 0.9500
C43 C53 1.369(8)
C43 H43 0.9500
C53 C63 1.388(6)
C53 H53 0.9500
C63 C83 1.494(6)
C73 H73A 0.9800
C73 H73B 0.9800
C73 H73C 0.9800
C83 H83A 0.9800
C83 H83B 0.9800
C83 H83C 0.9800
N14 C24 1.323(4)
N14 C15 1.431(4)
N24 C44 1.334(4)
N24 C16 1.430(4)
C14 C24 1.512(5)
C14 H14A 0.9800
C14 H14B 0.9800
C14 H14C 0.9800
C24 C34 1.390(5)
C34 C44 1.398(5)
C34 C64 1.523(5)
C44 C54 1.503(5)
C54 H54A 0.9800
C54 H54B 0.9800
C54 H54C 0.9800
C64 H64A 0.9800
C64 H64B 0.9800
C64 H64C 0.9800
C15 C25 1.389(5)
C15 C65 1.393(5)
C25 C35 1.377(5)
C25 C75 1.482(5)
C35 C45 1.358(6)
C35 H35 0.9500
C45 C55 1.361(6)
C45 H45 0.9500
C55 C65 1.379(6)
C55 H55 0.9500
C65 C85 1.495(6)
C75 H75A 0.9800
C75 H75B 0.9800
C75 H75C 0.9800
C85 H85A 0.9800
C85 H85B 0.9800
C85 H85C 0.9800
C16 C26 1.390(5)
C16 C66 1.392(5)
C26 C36 1.383(5)
C26 C76 1.487(5)
C36 C46 1.373(6)
C36 H36 0.9500
C46 C56 1.359(6)
C46 H46 0.9500
C56 C66 1.381(5)
C56 H56 0.9500
C66 C86 1.503(5)
C76 H76A 0.9800
C76 H76B 0.9800
C76 H76C 0.9800
C86 H86A 0.9800
C86 H86B 0.9800
C86 H86C 0.9800
N17 C27 1.331(5)
N17 C18 1.417(5)
N27 C47 1.327(4)
N27 C19 1.423(5)
C17 C27 1.508(5)
C17 H17A 0.9800
C17 H17B 0.9800
C17 H17C 0.9800
C27 C37 1.377(5)
C37 C47 1.410(5)
C37 C67 1.522(5)
C47 C57 1.505(5)
C57 H57A 0.9800
C57 H57B 0.9800
C57 H57C 0.9800
C67 H67A 0.9800
C67 H67B 0.9800
C67 H67C 0.9800
C18 C68 1.389(5)
C18 C28 1.390(5)
C28 C38 1.374(6)
C28 C78 1.484(6)
C38 C48 1.366(7)
C38 H38 0.9500
C48 C58 1.372(6)
C48 H48 0.9500
C58 C68 1.377(6)
C58 H58 0.9500
C68 C88 1.490(6)
C78 H78A 0.9800
C78 H78B 0.9800
C78 H78C 0.9800
C88 H88A 0.9800
C88 H88B 0.9800
C88 H88C 0.9800
C19 C69 1.384(6)
C19 C29 1.401(5)
C29 C39 1.387(6)
C29 C79 1.476(6)
C39 C49 1.353(8)
C39 H39 0.9500
C49 C59 1.357(7)
C49 H49 0.9500
C59 C69 1.380(6)
C59 H59 0.9500
C69 C89 1.489(6)
C79 H79A 0.9800
C79 H79B 0.9800
C79 H79C 0.9800
C89 H89A 0.9800
C89 H89B 0.9800
C89 H89C 0.9800
O10 C40 1.343(10)
O10 C20 1.382(10)
C20 C30 1.443(10)
C20 H20A 0.9900
C20 H20B 0.9900
C30 H30A 0.9800
C30 H30B 0.9800
C30 H30C 0.9800
C40 C50 1.394(12)
C40 H40A 0.9900
C40 H40B 0.9900
C50 H50A 0.9800
C50 H50B 0.9800
C50 H50C 0.9800

loop_
_geom_torsion_atom_site_label_1
_geom_torsion_atom_site_label_2
_geom_torsion_atom_site_label_3
_geom_torsion_atom_site_label_4
_geom_torsion
N11 Fe1 N1 Fe2 -117.6(3)
N21 Fe1 N1 Fe2 48.5(3)
N11 Fe1 N1 Fe3 52.7(3)
N21 Fe1 N1 Fe3 -141.1(2)
N2 Fe2 N1 Fe1 172.7(3)
N14 Fe2 N1 Fe1 -73.1(3)
N24 Fe2 N1 Fe1 36.3(3)
Fe3 Fe2 N1 Fe1 173.1(3)
N2 Fe2 N1 Fe3 -0.38(13)
N14 Fe2 N1 Fe3 113.82(13)
N24 Fe2 N1 Fe3 -136.79(10)
N2 Fe3 N1 Fe1 -173.6(2)
N27 Fe3 N1 Fe1 48.1(3)
N17 Fe3 N1 Fe1 -59.8(3)
Fe2 Fe3 N1 Fe1 -173.9(3)
N2 Fe3 N1 Fe2 0.39(13)
N27 Fe3 N1 Fe2 -137.96(11)
N17 Fe3 N1 Fe2 114.18(15)
N1 Fe3 N2 C1 -178.6(4)
N27 Fe3 N2 C1 -54.5(4)
N17 Fe3 N2 C1 41.8(4)
Fe2 Fe3 N2 C1 -178.3(4)
N1 Fe3 N2 Fe2 -0.39(13)
N27 Fe3 N2 Fe2 123.76(13)
N17 Fe3 N2 Fe2 -139.95(11)
N1 Fe2 N2 C1 178.5(4)
N14 Fe2 N2 C1 44.7(4)
N24 Fe2 N2 C1 -52.7(5)
Fe3 Fe2 N2 C1 178.1(5)
N1 Fe2 N2 Fe3 0.39(13)
N14 Fe2 N2 Fe3 -133.42(11)
N24 Fe2 N2 Fe3 129.17(12)
C12 N11 C21 C31 -173.6(4)
Fe1 N11 C21 C31 10.5(6)
C12 N11 C21 C11 3.7(5)
Fe1 N11 C21 C11 -172.2(3)
N11 C21 C31 C41 18.1(6)
C11 C21 C31 C41 -159.3(4)
N11 C21 C31 C61 -167.3(4)
C11 C21 C31 C61 15.4(6)
C13 N21 C41 C31 168.3(4)
Fe1 N21 C41 C31 -15.6(5)
C13 N21 C41 C51 -10.4(5)
Fe1 N21 C41 C51 165.7(3)
C21 C31 C41 N21 -15.1(6)
C61 C31 C41 N21 170.2(4)
C21 C31 C41 C51 163.6(4)
C61 C31 C41 C51 -11.1(6)
C21 N11 C12 C62 89.4(5)
Fe1 N11 C12 C62 -94.5(4)
C21 N11 C12 C22 -90.2(4)
Fe1 N11 C12 C22 86.0(4)
C62 C12 C22 C32 2.0(6)
N11 C12 C22 C32 -178.4(4)
C62 C12 C22 C72 -174.5(4)
N11 C12 C22 C72 5.1(6)
C12 C22 C32 C42 -0.8(7)
C72 C22 C32 C42 175.7(5)
C22 C32 C42 C52 -0.8(8)
C32 C42 C52 C62 1.1(8)
C22 C12 C62 C52 -1.7(6)
N11 C12 C62 C52 178.7(4)
C22 C12 C62 C82 176.0(4)
N11 C12 C62 C82 -3.6(6)
C42 C52 C62 C12 0.2(7)
C42 C52 C62 C82 -177.6(4)
C41 N21 C13 C63 -84.7(5)
Fe1 N21 C13 C63 99.0(4)
C41 N21 C13 C23 96.6(4)
Fe1 N21 C13 C23 -79.7(4)
C63 C13 C23 C33 -3.6(6)
N21 C13 C23 C33 175.1(4)
C63 C13 C23 C73 176.6(4)
N21 C13 C23 C73 -4.7(6)
C13 C23 C33 C43 0.2(8)
C73 C23 C33 C43 179.9(5)
C23 C33 C43 C53 1.5(9)
C33 C43 C53 C63 0.1(8)
C23 C13 C63 C53 5.2(6)
N21 C13 C63 C53 -173.4(4)
C23 C13 C63 C83 -171.2(4)
N21 C13 C63 C83 10.2(6)
C43 C53 C63 C13 -3.5(7)
C43 C53 C63 C83 172.9(4)
C15 N14 C24 C34 -162.8(3)
Fe2 N14 C24 C34 15.0(5)
C15 N14 C24 C14 16.5(5)
Fe2 N14 C24 C14 -165.7(3)
N14 C24 C34 C44 13.7(6)
C14 C24 C34 C44 -165.6(4)
N14 C24 C34 C64 -168.6(3)
C14 C24 C34 C64 12.1(5)
C16 N24 C44 C34 179.2(3)
Fe2 N24 C44 C34 -6.7(5)
C16 N24 C44 C54 2.0(5)
Fe2 N24 C44 C54 176.1(3)
C24 C34 C44 N24 -18.1(6)
C64 C34 C44 N24 164.2(3)
C24 C34 C44 C54 159.1(4)
C64 C34 C44 C54 -18.6(5)
C24 N14 C15 C25 -101.8(4)
Fe2 N14 C15 C25 80.1(3)
C24 N14 C15 C65 79.7(4)
Fe2 N14 C15 C65 -98.4(3)
C65 C15 C25 C35 1.0(5)
N14 C15 C25 C35 -177.5(3)
C65 C15 C25 C75 -177.2(3)
N14 C15 C25 C75 4.3(5)
C15 C25 C35 C45 0.3(6)
C75 C25 C35 C45 178.5(4)
C25 C35 C45 C55 -0.8(7)
C35 C45 C55 C65 0.0(7)
C45 C55 C65 C15 1.2(6)
C45 C55 C65 C85 -177.0(4)
C25 C15 C65 C55 -1.7(6)
N14 C15 C65 C55 176.8(3)
C25 C15 C65 C85 176.5(4)
N14 C15 C65 C85 -5.0(5)
C44 N24 C16 C26 81.4(4)
Fe2 N24 C16 C26 -93.2(3)
C44 N24 C16 C66 -97.6(4)
Fe2 N24 C16 C66 87.8(3)
C66 C16 C26 C36 -0.2(5)
N24 C16 C26 C36 -179.2(3)
C66 C16 C26 C76 178.6(3)
N24 C16 C26 C76 -0.4(5)
C16 C26 C36 C46 1.4(6)
C76 C26 C36 C46 -177.4(4)
C26 C36 C46 C56 -1.6(6)
C36 C46 C56 C66 0.5(6)
C46 C56 C66 C16 0.7(6)
C46 C56 C66 C86 179.4(4)
C26 C16 C66 C56 -0.8(5)
N24 C16 C66 C56 178.2(3)
C26 C16 C66 C86 -179.6(3)
N24 C16 C66 C86 -0.5(5)
C18 N17 C27 C37 -156.6(4)
Fe3 N17 C27 C37 22.1(5)
C18 N17 C27 C17 20.8(5)
Fe3 N17 C27 C17 -160.6(3)
N17 C27 C37 C47 10.6(6)
C17 C27 C37 C47 -166.8(4)
N17 C27 C37 C67 -176.2(4)
C17 C27 C37 C67 6.4(6)
C19 N27 C47 C37 178.4(3)
Fe3 N27 C47 C37 -6.6(5)
C19 N27 C47 C57 2.2(5)
Fe3 N27 C47 C57 177.2(3)
C27 C37 C47 N27 -19.0(6)
C67 C37 C47 N27 167.7(4)
C27 C37 C47 C57 157.3(4)
C67 C37 C47 C57 -16.1(5)
C27 N17 C18 C68 71.2(5)
Fe3 N17 C18 C68 -107.5(3)
C27 N17 C18 C28 -111.6(4)
Fe3 N17 C18 C28 69.6(4)
C68 C18 C28 C38 1.9(5)
N17 C18 C28 C38 -175.2(3)
C68 C18 C28 C78 -176.2(3)
N17 C18 C28 C78 6.7(5)
C18 C28 C38 C48 -1.1(6)
C78 C28 C38 C48 176.9(4)
C28 C38 C48 C58 -0.5(7)
C38 C48 C58 C68 1.4(7)
C48 C58 C68 C18 -0.6(6)
C48 C58 C68 C88 178.2(4)
C28 C18 C68 C58 -1.1(5)
N17 C18 C68 C58 176.1(3)
C28 C18 C68 C88 -179.8(4)
N17 C18 C68 C88 -2.7(5)
C47 N27 C19 C69 -100.8(4)
Fe3 N27 C19 C69 83.8(4)
C47 N27 C19 C29 77.4(4)
Fe3 N27 C19 C29 -98.0(4)
C69 C19 C29 C39 3.6(6)
N27 C19 C29 C39 -174.6(3)
C69 C19 C29 C79 -178.0(4)
N27 C19 C29 C79 3.8(6)
C19 C29 C39 C49 1.3(7)
C79 C29 C39 C49 -177.1(4)
C29 C39 C49 C59 -4.9(8)
C39 C49 C59 C69 3.5(7)
C49 C59 C69 C19 1.3(6)
C49 C59 C69 C89 -179.6(4)
C29 C19 C69 C59 -4.9(6)
N27 C19 C69 C59 173.3(3)
C29 C19 C69 C89 176.1(4)
N27 C19 C69 C89 -5.8(5)
C40 O10 C20 C30 176.5(9)
C20 O10 C40 C50 166.0(10)
